data_2013634
loop_
_publ_author_name
'Lin-Yan Li'
'Guo-Bao Li'
'Ming Xiong'
'Ying-Xia Wang'
'Jian-Hua Lin'

_publ_section_title
;
 A new hydrated ammonium hydroxyborate,
 (NH~4~)~2~[B~10~O~14~(OH)~4~]&#x00B7;H~2~O
;
_journal_issue 11
_journal_name_full 'Acta Crystallographica Section C'
_journal_page_first i115
_journal_page_last i116
_journal_paper_doi 10.1107/S0108270103021152
_journal_volume 59
_journal_year 2003
_chemical_formula_iupac (NH4)2[B10O14(OH)4],H2O
_chemical_formula_moiety 'H4 B10 O18, 2(H4 N), H2 O'
_chemical_formula_sum 'B10 H14 N2 O19'
_chemical_formula_weight 454.23
_chemical_name_systematic
;
 diammonium tetrahydroxodecaborate monohydrate
;
_space_group_IT_number 2
_symmetry_cell_setting triclinic
_symmetry_space_group_name_Hall '-P 1'
_symmetry_space_group_name_H-M 'P -1'
_atom_sites_solution_hydrogens geom
_atom_sites_solution_primary direct
_atom_sites_solution_secondary difmap
_cell_angle_alpha 99.46(3)
_cell_angle_beta 105.89(3)
_cell_angle_gamma 91.54(3)
_cell_formula_units_Z 2
_cell_length_a 7.6207(15)
_cell_length_b 9.2328(18)
_cell_length_c 11.926(2)
_cell_measurement_reflns_used 4431
_cell_measurement_temperature 293(2)
_cell_measurement_theta_max 33.02
_cell_measurement_theta_min 2.79
_cell_volume 793.8(3)
_computing_cell_refinement SMART
_computing_data_collection
;
SMART (Bruker, 1997)
;
_computing_data_reduction 'Bruker SAINT'
_computing_molecular_graphics 'ORTEP-3 for Windows (Farrugia, 1997) and ViewerLite4.2 (Accelrys, 2001)'
_computing_publication_material SHELXL97
_computing_structure_refinement 'SHELXL97 (Sheldrick, 1997)'
_computing_structure_solution 'SHELXS97 (Sheldrick, 1990)'
_diffrn_ambient_temperature 293(2)
_diffrn_detector_area_resol_mean 15X15microns
_diffrn_measured_fraction_theta_full 0.991
_diffrn_measured_fraction_theta_max 0.911
_diffrn_measurement_device_type 'Bruker SMART APEX CCD area-detector'
_diffrn_measurement_method '\w scans'
_diffrn_radiation_monochromator graphite
_diffrn_radiation_source 'fine-focus sealed tube'
_diffrn_radiation_type MoK\a
_diffrn_radiation_wavelength 0.71073
_diffrn_reflns_av_R_equivalents 0.0198
_diffrn_reflns_av_sigmaI/netI 0.0395
_diffrn_reflns_limit_h_max 11
_diffrn_reflns_limit_h_min -9
_diffrn_reflns_limit_k_max 12
_diffrn_reflns_limit_k_min -14
_diffrn_reflns_limit_l_max 18
_diffrn_reflns_limit_l_min -18
_diffrn_reflns_number 7470
_diffrn_reflns_theta_full 25.00
_diffrn_reflns_theta_max 33.02
_diffrn_reflns_theta_min 2.79
_exptl_absorpt_coefficient_mu 0.184
_exptl_absorpt_correction_type none
_exptl_crystal_colour colourless
_exptl_crystal_density_diffrn 1.900
_exptl_crystal_density_method 'not measured'
_exptl_crystal_description tabular
_exptl_crystal_F_000 460
_exptl_crystal_size_max 0.4
_exptl_crystal_size_mid 0.2
_exptl_crystal_size_min 0.1
_refine_diff_density_max 0.518
_refine_diff_density_min -0.340
_refine_ls_extinction_method none
_refine_ls_goodness_of_fit_ref 1.005
_refine_ls_hydrogen_treatment mixed
_refine_ls_matrix_type full
_refine_ls_number_parameters 346
_refine_ls_number_reflns 5466
_refine_ls_number_restraints 0
_refine_ls_restrained_S_all 1.005
_refine_ls_R_factor_all 0.0525
_refine_ls_R_factor_gt 0.0442
_refine_ls_shift/su_max 0.006
_refine_ls_shift/su_mean 0.000
_refine_ls_structure_factor_coef Fsqd
_refine_ls_weighting_details 'calc w=1/[\s^2^(Fo^2^)+(0.077P)^2^] where P=(Fo^2^+2Fc^2^)/3'
_refine_ls_weighting_scheme calc
_refine_ls_wR_factor_gt 0.1130
_refine_ls_wR_factor_ref 0.1182
_reflns_number_gt 4462
_reflns_number_total 5466
_reflns_threshold_expression I>2\s(I)
_cod_data_source_file iz1036.cif
_cod_data_source_block I
_cod_original_sg_symbol_H-M P-1
_cod_database_code 2013634
_cod_database_fobs_code 2013634

loop_
_symmetry_equiv_pos_as_xyz
'x, y, z'
'-x, -y, -z'

loop_
_atom_site_label
_atom_site_fract_x
_atom_site_fract_y
_atom_site_fract_z
_atom_site_U_iso_or_equiv
_atom_site_adp_type
_atom_site_calc_flag
_atom_site_refinement_flags
_atom_site_occupancy
_atom_site_disorder_assembly
_atom_site_disorder_group
_atom_site_type_symbol
O1 0.42499(11) 0.23343(9) 0.35569(6) 0.01815(16) Uani d . 1 . . O
O2 0.99188(11) 0.75950(8) 0.52156(6) 0.01740(15) Uani d . 1 . . O
O3 0.61866(11) 0.14699(8) 0.52089(6) 0.01749(16) Uani d . 1 . . O
O4 0.61493(11) 0.35254(9) 0.05077(7) 0.01859(16) Uani d . 1 . . O
O5 0.79488(11) 0.54033(9) 0.02143(6) 0.01906(16) Uani d . 1 . . O
O6 1.20771(11) 0.57620(9) 0.54853(7) 0.02014(17) Uani d . 1 . . O
O7 0.82928(11) 0.78708(9) 0.32590(6) 0.01856(16) Uani d . 1 . . O
O8 0.76414(11) 0.54187(9) 0.21453(7) 0.01964(17) Uani d . 1 . . O
O9 0.79506(10) -0.05193(8) 0.49620(6) 0.01654(15) Uani d . 1 . . O
O10 0.59655(11) 0.24094(9) 0.21651(6) 0.01825(16) Uani d . 1 . . O
O11 0.62784(11) 0.04265(9) 0.32648(6) 0.01853(16) Uani d . 1 . . O
O12 0.34932(11) 0.05092(9) 0.17916(6) 0.01881(16) Uani d . 1 . . O
O13 1.05277(11) 0.60613(9) 0.35754(7) 0.01882(16) Uani d . 1 . . O
O14 0.40864(11) 0.15231(9) 0.02035(6) 0.01926(17) Uani d . 1 . . O
O15 0.44718(12) 0.34444(10) 0.55542(7) 0.02216(17) Uani d . 1 . . O
O16 0.98703(11) 0.71225(9) 0.18264(7) 0.01900(16) Uani d . 1 . . O
O17 0.97958(12) 0.73044(9) -0.01127(7) 0.02201(18) Uani d . 1 . . O
O18 0.19933(12) -0.04998(10) -0.02210(7) 0.02292(18) Uani d . 1 . . O
B1 0.72646(16) 0.47890(13) 0.10033(10) 0.0147(2) Uani d . 1 . . B
B2 0.54303(16) 0.24956(13) 0.10078(10) 0.0149(2) Uani d . 1 . . B
B3 0.50055(16) 0.14206(13) 0.26907(10) 0.0154(2) Uani d . 1 . . B
B4 0.91917(16) 0.66183(12) 0.06516(10) 0.0155(2) Uani d . 1 . . B
B5 0.31933(16) 0.05059(13) 0.06187(10) 0.0155(2) Uani d . 1 . . B
B6 0.67770(16) 0.04462(12) 0.44356(10) 0.0143(2) Uani d . 1 . . B
B7 0.90737(16) 0.66144(13) 0.26985(10) 0.0158(2) Uani d . 1 . . B
B8 0.49463(16) 0.24418(13) 0.47377(10) 0.0157(2) Uani d . 1 . . B
B9 1.08203(16) 0.64653(12) 0.47494(10) 0.0155(2) Uani d . 1 . . B
B10 0.86805(16) 0.82966(13) 0.44331(10) 0.0147(2) Uani d . 1 . . B
N2 0.98778(18) 0.04438(14) 0.25324(10) 0.0277(2) Uani d . 1 . . N
N1 0.4036(2) 0.72706(17) 0.21001(11) 0.0354(3) Uani d . 1 . . N
O19A 0.1224(5) 0.3482(4) 0.2383(2) 0.0325(9) Uani d P 0.634(13) . . O
O19B 0.1993(15) 0.4056(12) 0.2285(3) 0.049(3) Uani d P 0.366(13) . . O
H1 0.383(3) 0.414(2) 0.5312(19) 0.054(6) Uiso d . 1 . . H
H2 0.144(3) -0.112(2) 0.0000(16) 0.044(5) Uiso d . 1 . . H
H3 0.395(3) 0.690(3) 0.134(2) 0.063(6) Uiso d . 1 . . H
H4 1.224(3) 0.608(2) 0.6167(19) 0.050(6) Uiso d . 1 . . H
H5 0.439(5) 0.823(4) 0.231(3) 0.122(12) Uiso d . 1 . . H
H6 0.924(4) 0.046(3) 0.176(2) 0.077(8) Uiso d . 1 . . H
H7 0.967(4) -0.035(4) 0.269(3) 0.104(11) Uiso d . 1 . . H
H8 0.477(4) 0.676(4) 0.255(3) 0.095(9) Uiso d . 1 . . H
H9 1.114(5) 0.050(3) 0.258(2) 0.091(9) Uiso d . 1 . . H
H10 0.290(5) 0.744(4) 0.224(3) 0.115(11) Uiso d . 1 . . H
H11 0.934(3) 0.683(2) -0.0881(17) 0.046(5) Uiso d . 1 . . H
H12 0.989(5) 0.119(4) 0.315(3) 0.137(13) Uiso d . 1 . . H
H13 0.246(4) 0.335(3) 0.277(2) 0.072(7) Uiso d . 1 . . H
H14 0.113(3) 0.433(3) 0.276(2) 0.063(7) Uiso d . 1 . . H

loop_
_atom_site_aniso_label
_atom_site_aniso_U_11
_atom_site_aniso_U_22
_atom_site_aniso_U_33
_atom_site_aniso_U_12
_atom_site_aniso_U_13
_atom_site_aniso_U_23
O1 0.0208(4) 0.0188(4) 0.0151(3) 0.0067(3) 0.0046(3) 0.0038(3)
O2 0.0220(4) 0.0154(4) 0.0136(3) 0.0068(3) 0.0032(3) 0.0016(3)
O3 0.0227(4) 0.0159(4) 0.0132(3) 0.0067(3) 0.0042(3) 0.0014(3)
O4 0.0239(4) 0.0156(4) 0.0147(3) -0.0078(3) 0.0043(3) 0.0018(3)
O5 0.0261(4) 0.0166(4) 0.0135(3) -0.0075(3) 0.0059(3) 0.0006(3)
O6 0.0243(4) 0.0188(4) 0.0159(4) 0.0077(3) 0.0030(3) 0.0029(3)
O7 0.0238(4) 0.0173(4) 0.0128(3) 0.0063(3) 0.0028(3) 0.0010(3)
O8 0.0238(4) 0.0194(4) 0.0142(3) -0.0078(3) 0.0062(3) -0.0011(3)
O9 0.0207(4) 0.0141(3) 0.0140(3) 0.0060(3) 0.0033(3) 0.0023(3)
O10 0.0206(4) 0.0187(4) 0.0135(3) -0.0053(3) 0.0021(3) 0.0032(3)
O11 0.0247(4) 0.0185(4) 0.0134(3) 0.0083(3) 0.0060(3) 0.0038(3)
O12 0.0218(4) 0.0191(4) 0.0141(3) -0.0064(3) 0.0034(3) 0.0031(3)
O13 0.0231(4) 0.0158(4) 0.0156(3) 0.0059(3) 0.0037(3) -0.0003(3)
O14 0.0233(4) 0.0182(4) 0.0138(3) -0.0086(3) 0.0022(3) 0.0027(3)
O15 0.0300(4) 0.0199(4) 0.0177(4) 0.0114(3) 0.0081(3) 0.0024(3)
O16 0.0225(4) 0.0175(4) 0.0154(3) -0.0062(3) 0.0052(3) -0.0001(3)
O17 0.0285(4) 0.0195(4) 0.0191(4) -0.0066(3) 0.0096(3) 0.0031(3)
O18 0.0268(4) 0.0222(4) 0.0165(3) -0.0120(3) 0.0019(3) 0.0034(3)
B1 0.0160(5) 0.0136(5) 0.0140(5) -0.0013(4) 0.0039(4) 0.0026(4)
B2 0.0168(5) 0.0125(5) 0.0146(5) -0.0023(4) 0.0041(4) 0.0012(4)
B3 0.0177(5) 0.0151(5) 0.0126(4) 0.0010(4) 0.0030(4) 0.0029(4)
B4 0.0178(5) 0.0122(5) 0.0170(5) -0.0008(4) 0.0062(4) 0.0019(4)
B5 0.0168(5) 0.0138(5) 0.0148(5) -0.0019(4) 0.0027(4) 0.0026(4)
B6 0.0166(5) 0.0117(5) 0.0143(5) 0.0018(4) 0.0038(4) 0.0019(3)
B7 0.0194(5) 0.0134(5) 0.0132(5) -0.0006(4) 0.0041(4) -0.0003(4)
B8 0.0182(5) 0.0133(5) 0.0160(5) 0.0030(4) 0.0056(4) 0.0025(4)
B9 0.0170(5) 0.0112(5) 0.0174(5) 0.0016(4) 0.0041(4) 0.0015(4)
B10 0.0168(5) 0.0127(5) 0.0138(5) 0.0019(4) 0.0031(4) 0.0022(4)
N2 0.0364(6) 0.0262(6) 0.0183(5) -0.0007(4) 0.0043(4) 0.0039(4)
N1 0.0372(7) 0.0411(8) 0.0234(5) 0.0052(5) 0.0020(5) 0.0036(5)
O19A 0.0403(14) 0.0314(13) 0.0203(8) 0.0182(11) 0.0019(7) -0.0025(7)
O19B 0.068(5) 0.059(4) 0.0186(13) 0.045(4) 0.0080(16) 0.0044(15)

loop_
_atom_type_symbol
_atom_type_description
_atom_type_scat_dispersion_real
_atom_type_scat_dispersion_imag
_atom_type_scat_source
B B 0.0013 0.0007 'International Tables Vol C Tables 4.2.6.8 and 6.1.1.4'
H H 0.0000 0.0000 'International Tables Vol C Tables 4.2.6.8 and 6.1.1.4'
N N 0.0061 0.0033 'International Tables Vol C Tables 4.2.6.8 and 6.1.1.4'
O O 0.0106 0.0060 'International Tables Vol C Tables 4.2.6.8 and 6.1.1.4'

loop_
_geom_angle_atom_site_label_1
_geom_angle_atom_site_label_2
_geom_angle_atom_site_label_3
_geom_angle_site_symmetry_1
_geom_angle_site_symmetry_3
_geom_angle
_geom_angle_publ_flag
B8 O1 B3 . . 122.98(9) no
B9 O2 B10 . . 118.24(9) no
B6 O3 B8 . . 118.28(9) no
B1 O4 B2 . . 131.70(9) no
B4 O5 B1 . . 118.28(9) no
B9 O6 H4 . . 113.7(15) no
B10 O7 B7 . . 123.35(9) no
B1 O8 B7 . . 122.68(9) no
B10 O9 B6 1_545 . 128.86(8) no
B2 O10 B3 . . 122.74(9) no
B6 O11 B3 . . 123.53(9) no
B5 O12 B3 . . 122.13(9) no
B9 O13 B7 . . 123.16(9) no
B5 O14 B2 . . 118.57(9) no
B8 O15 H1 . . 118.2(14) no
B4 O16 B7 . . 122.04(8) no
B4 O17 H11 . . 112.3(12) no
B5 O18 H2 . . 118.2(12) no
O8 B1 O4 . . 123.93(10) no
O8 B1 O5 . . 121.72(9) no
O4 B1 O5 . . 114.32(9) no
O10 B2 O4 . . 124.50(10) no
O10 B2 O14 . . 121.78(10) no
O4 B2 O14 . . 113.72(9) no
O11 B3 O12 . . 107.65(9) no
O11 B3 O10 . . 109.84(9) no
O12 B3 O10 . . 111.80(8) no
O11 B3 O1 . 1 110.82(8) no
O12 B3 O1 . 1 108.62(9) no
O10 B3 O1 . 1 108.12(9) no
O11 B3 O1 . . 110.82(8) no
O12 B3 O1 . . 108.62(9) no
O10 B3 O1 . . 108.12(9) no
O16 B4 O17 . . 118.73(9) no
O16 B4 O5 . . 121.70(10) no
O17 B4 O5 . . 119.54(10) no
O12 B5 O18 . . 122.17(10) no
O12 B5 O14 . . 121.94(10) no
O18 B5 O14 . . 115.89(9) no
O11 B6 O3 . . 121.99(10) no
O11 B6 O9 . . 122.87(10) no
O3 B6 O9 . . 115.12(9) no
O8 B7 O7 . . 109.49(9) no
O8 B7 O13 . . 108.17(9) no
O7 B7 O13 . . 111.01(8) no
O8 B7 O16 . . 111.85(8) no
O7 B7 O16 . . 107.78(9) no
O13 B7 O16 . . 108.55(9) no
O1 B8 O15 1 . 124.06(10) no
O1 B8 O15 . . 124.06(10) no
O1 B8 O3 1 . 121.04(10) no
O1 B8 O3 . . 121.04(10) no
O15 B8 O3 . . 114.87(10) no
O13 B9 O6 . . 118.27(10) no
O13 B9 O2 . . 121.38(10) no
O6 B9 O2 . . 120.32(9) no
O7 B10 O9 . 1_565 123.43(10) no
O7 B10 O2 . . 121.74(10) no
O9 B10 O2 1_565 . 114.79(9) no
H6 N2 H7 . . 109(3) no
H6 N2 H9 . . 108(2) no
H7 N2 H9 . . 105(3) no
H6 N2 H12 . . 123(3) no
H7 N2 H12 . . 111(3) no
H9 N2 H12 . . 100(3) no
H3 N1 H5 . . 114(3) no
H3 N1 H8 . . 109(2) no
H5 N1 H8 . . 112(3) no
H3 N1 H10 . . 113(2) no
H5 N1 H10 . . 91(3) no
H8 N1 H10 . . 118(3) no
O19B O19A H13 . . 64.5(17) no
O19B O19A H14 . . 72.3(17) no
H13 O19A H14 . . 99(2) no
O19A O19B H13 . . 64.0(18) no
O19A O19B H14 . . 55.2(16) no
H13 O19B H14 . . 90(2) no

loop_
_geom_bond_atom_site_label_1
_geom_bond_atom_site_label_2
_geom_bond_site_symmetry_2
_geom_bond_distance
_geom_bond_publ_flag
O1 B8 . 1.3478(14) yes
O1 B3 . 1.4751(14) yes
O2 B9 . 1.3879(14) yes
O2 B10 . 1.3893(14) yes
O3 B6 . 1.3820(14) yes
O3 B8 . 1.3909(15) yes
O4 B1 . 1.3703(14) yes
O4 B2 . 1.3775(14) yes
O5 B4 . 1.3812(14) yes
O5 B1 . 1.3811(14) yes
O6 B9 . 1.3673(15) yes
O6 H4 . 0.79(2) no
O7 B10 . 1.3374(13) yes
O7 B7 . 1.4652(14) yes
O8 B1 . 1.3387(13) yes
O8 B7 . 1.4652(15) yes
O9 B10 1_545 1.3785(13) yes
O9 B6 . 1.3813(14) yes
O10 B2 . 1.3443(14) yes
O10 B3 . 1.4714(14) yes
O11 B6 . 1.3399(13) yes
O11 B3 . 1.4638(14) yes
O12 B5 . 1.3536(14) yes
O12 B3 . 1.4699(15) yes
O13 B9 . 1.3424(14) yes
O13 B7 . 1.4676(15) yes
O14 B5 . 1.3761(14) yes
O14 B2 . 1.3801(14) yes
O15 B8 . 1.3602(14) yes
O15 H1 . 0.86(2) no
O16 B4 . 1.3501(14) yes
O16 B7 . 1.4702(14) yes
O17 B4 . 1.3595(14) yes
O17 H11 . 0.915(19) yes
O18 B5 . 1.3596(14) yes
O18 H2 . 0.82(2) no
B3 O1 1 1.4751(14) no
B8 O1 1 1.3478(14) no
B10 O9 1_565 1.3786(13) no
N2 H6 . 0.91(3) no
N2 H7 . 0.81(4) no
N2 H9 . 0.95(3) no
N2 H12 . 0.92(4) no
N1 H3 . 0.90(2) no
N1 H5 . 0.89(4) no
N1 H8 . 0.87(3) no
N1 H10 . 0.94(4) no
O19A O19B . 0.824(10) no
O19A H13 . 0.95(3) no
O19A H14 . 0.85(3) no
O19B H13 . 0.95(3) no
O19B H14 . 0.99(3) no

loop_
_geom_hbond_atom_site_label_D
_geom_hbond_atom_site_label_H
_geom_hbond_atom_site_label_A
_geom_hbond_site_symmetry_A
_geom_hbond_distance_DH
_geom_hbond_distance_HA
_geom_hbond_distance_DA
_geom_hbond_angle_DHA
_geom_hbond_publ_flag
O15 H1 O6 1_455 0.86(2) 2.06(2) 2.8460(10) 153(2) yes
O18 H2 O17 1_445 0.82(2) 1.85(2) 2.6370(10) 158(2) yes
N1 H3 O4 2_665 0.90(2) 2.16(2) 3.039(2) 168(2) yes
O6 H4 O10 2_766 0.79(2) 2.29(2) 2.991(2) 147(2) yes
N1 H5 O11 1_565 0.89(4) 2.38(4) 3.231(2) 159(3) yes
N2 H6 O18 2_655 0.91(3) 1.83(3) 2.745(2) 179(2) yes
N2 H7 O7 1_545 0.81(4) 2.22(3) 2.992(2) 160(3) yes
N1 H8 O15 2_666 0.87(3) 2.22(3) 2.909(2) 136(3) yes
N2 H9 O12 1_655 0.95(3) 2.24(3) 3.117(2) 154(2) yes
N1 H10 O16 1_455 0.94(4) 2.22(4) 3.098(2) 154(3) yes
O17 H11 O19A 2_665 0.92(2) 1.70(2) 2.576(2) 160(2) yes
O19A H14 O13 1_455 0.85(3) 1.87(3) 2.710(2) 170(3) yes
N2 H12 O2 2_766 0.92(4) 2.04(4) 2.945(2) 165(3) yes
O19A H13 O1 1 0.95(3) 1.81(3) 2.693(2) 153(3) yes
